data_2236423
loop_
_publ_author_name
'Mughal, Shumaila Younas'
'Khan, Islam Ullah'
'Harrison, William T. A.'
'Khan, Muneeb Hayat'
'Tahir, Muhammad Nawaz'

_publ_section_title
;
 <i>N</i>-(2,3-Dimethylphenyl)-4-fluoro-<i>N</i>-[(4-fluorophenyl)sulfonyl]benzenesulfonamide
;
_journal_coeditor_code LD2072
_journal_issue 10
_journal_name_full 'Acta Crystallographica Section E'
_journal_page_first o2973
_journal_paper_doi 10.1107/S1600536812039402
_journal_volume 68
_journal_year 2012
_chemical_formula_iupac 'C20 H17 F2 N O4 S2'
_chemical_formula_moiety 'C20 H17 F2 N O4 S2'
_chemical_formula_sum 'C20 H17 F2 N O4 S2'
_chemical_formula_weight 437.47
_chemical_name_systematic
;
<i>N</i>-(2,3-Dimethylphenyl)-4-fluoro-<i>N</i>-[(4-fluorophenyl)sulfonyl]
benzenesulfonamide
;
_space_group_IT_number 61
_symmetry_cell_setting orthorhombic
_symmetry_space_group_name_Hall '-P 2ac 2ab'
_symmetry_space_group_name_H-M 'P b c a'
_atom_sites_solution_hydrogens geom
_atom_sites_solution_primary direct
_atom_sites_solution_secondary difmap
_audit_creation_method SHELXL97
_cell_angle_alpha 90.00
_cell_angle_beta 90.00
_cell_angle_gamma 90.00
_cell_formula_units_Z 8
_cell_length_a 9.9493(5)
_cell_length_b 14.7107(8)
_cell_length_c 26.6871(17)
_cell_measurement_reflns_used 202
_cell_measurement_temperature 296(2)
_cell_measurement_theta_max 20.50
_cell_measurement_theta_min 3.20
_cell_volume 3906.0(4)
_computing_cell_refinement 'SAINT (Bruker, 2007)'
_computing_data_collection 'APEX2 (Bruker, 2007)'
_computing_data_reduction 'SAINT (Bruker, 2007)'
_computing_molecular_graphics 'ORTEP-3 (Farrugia, 1997)'
_computing_publication_material 'SHELXL97 (Sheldrick, 2008)'
_computing_structure_refinement 'SHELXL97 (Sheldrick, 2008)'
_computing_structure_solution 'SHELXS97 (Sheldrick, 2008)'
_diffrn_ambient_temperature 296(2)
_diffrn_measured_fraction_theta_full 0.996
_diffrn_measured_fraction_theta_max 0.996
_diffrn_measurement_device_type 'Bruker APEXII CCD'
_diffrn_measurement_method \w
_diffrn_radiation_monochromator graphite
_diffrn_radiation_source 'fine-focus sealed tube'
_diffrn_radiation_type MoK\a
_diffrn_radiation_wavelength 0.71073
_diffrn_reflns_av_R_equivalents 0.0464
_diffrn_reflns_av_sigmaI/netI 0.0331
_diffrn_reflns_limit_h_max 12
_diffrn_reflns_limit_h_min -12
_diffrn_reflns_limit_k_max 14
_diffrn_reflns_limit_k_min -18
_diffrn_reflns_limit_l_max 34
_diffrn_reflns_limit_l_min -34
_diffrn_reflns_number 31734
_diffrn_reflns_theta_full 27.25
_diffrn_reflns_theta_max 27.25
_diffrn_reflns_theta_min 1.53
_diffrn_standards_decay_% 0
_exptl_absorpt_coefficient_mu 0.319
_exptl_absorpt_correction_T_max 0.930
_exptl_absorpt_correction_T_min 0.916
_exptl_absorpt_correction_type multi-scan
_exptl_absorpt_process_details '(SADABS; Sheldrick, 2008)'
_exptl_crystal_colour yellow
_exptl_crystal_density_diffrn 1.488
_exptl_crystal_density_method 'not measured'
_exptl_crystal_description block
_exptl_crystal_F_000 1808
_exptl_crystal_size_max 0.28
_exptl_crystal_size_mid 0.25
_exptl_crystal_size_min 0.23
_refine_diff_density_max 0.473
_refine_diff_density_min -0.285
_refine_ls_extinction_method none
_refine_ls_goodness_of_fit_ref 1.015
_refine_ls_hydrogen_treatment constr
_refine_ls_matrix_type full
_refine_ls_number_parameters 264
_refine_ls_number_reflns 4352
_refine_ls_number_restraints 0
_refine_ls_restrained_S_all 1.015
_refine_ls_R_factor_all 0.0813
_refine_ls_R_factor_gt 0.0484
_refine_ls_shift/su_max 0.000
_refine_ls_shift/su_mean 0.000
_refine_ls_structure_factor_coef Fsqd
_refine_ls_weighting_details 'calc w = 1/[\s^2^(Fo^2^)+(0.0524P)^2^+2.7378P] where P=(Fo^2^+2Fc^2^)/3'
_refine_ls_weighting_scheme calc
_refine_ls_wR_factor_gt 0.1152
_refine_ls_wR_factor_ref 0.1334
_reflns_number_gt 2943
_reflns_number_total 4352
_reflns_threshold_expression I>2\s(I)
_cod_data_source_file ld2072.cif
_cod_data_source_block I
_cod_database_code 2236423
_cod_database_fobs_code 2236423

loop_
_symmetry_equiv_pos_as_xyz
'x, y, z'
'x+1/2, -y+1/2, -z'
'-x, y+1/2, -z+1/2'
'-x+1/2, -y, z+1/2'
'-x, -y, -z'
'-x-1/2, y-1/2, z'
'x, -y-1/2, z-1/2'
'x-1/2, y, -z-1/2'

loop_
_atom_site_type_symbol
_atom_site_label
_atom_site_fract_x
_atom_site_fract_y
_atom_site_fract_z
_atom_site_U_iso_or_equiv
_atom_site_adp_type
_atom_site_calc_flag
_atom_site_refinement_flags
_atom_site_occupancy
_atom_site_symmetry_multiplicity
C C1 0.6678(3) 0.45285(18) 0.13773(11) 0.0504(7) Uani d . 1 1
C C2 0.7555(3) 0.48512(18) 0.10252(10) 0.0540(7) Uani d . 1 1
C C3 0.8910(3) 0.4952(2) 0.11660(13) 0.0616(8) Uani d . 1 1
C C4 0.9311(4) 0.4696(2) 0.16383(14) 0.0717(9) Uani d . 1 1
H H4 1.0208 0.4763 0.1729 0.086 Uiso calc R 1 1
C C5 0.8414(4) 0.4343(2) 0.19804(14) 0.0765(10) Uani d . 1 1
H H5 0.8715 0.4167 0.2296 0.092 Uiso calc R 1 1
C C6 0.7092(3) 0.4250(2) 0.18605(11) 0.0595(8) Uani d . 1 1
H H6 0.6480 0.4011 0.2089 0.071 Uiso calc R 1 1
C C7 0.7112(3) 0.5083(2) 0.05128(11) 0.0666(9) Uani d . 1 1
H H7A 0.7561 0.4696 0.0276 0.100 Uiso calc R 1 1
H H7B 0.7328 0.5706 0.0443 0.100 Uiso calc R 1 1
H H7C 0.6158 0.4996 0.0486 0.100 Uiso calc R 1 1
C C8 0.9920(4) 0.5330(3) 0.08077(16) 0.0961(13) Uani d . 1 1
H H8A 1.0796 0.5312 0.0958 0.144 Uiso calc R 1 1
H H8B 0.9691 0.5947 0.0729 0.144 Uiso calc R 1 1
H H8C 0.9922 0.4973 0.0506 0.144 Uiso calc R 1 1
C C9 0.4640(3) 0.62628(17) 0.11107(10) 0.0451(6) Uani d . 1 1
C C10 0.5733(3) 0.68129(19) 0.12047(12) 0.0571(7) Uani d . 1 1
H H10 0.6275 0.6707 0.1483 0.069 Uiso calc R 1 1
C C11 0.6018(4) 0.7518(2) 0.08853(14) 0.0733(9) Uani d . 1 1
H H11 0.6744 0.7902 0.0943 0.088 Uiso calc R 1 1
C C12 0.5205(4) 0.7638(2) 0.04815(14) 0.0768(10) Uani d . 1 1
C C13 0.4101(4) 0.7119(2) 0.03854(12) 0.0749(10) Uani d . 1 1
H H13 0.3554 0.7241 0.0111 0.090 Uiso calc R 1 1
C C14 0.3816(3) 0.6414(2) 0.07036(10) 0.0583(7) Uani d . 1 1
H H14 0.3077 0.6041 0.0646 0.070 Uiso calc R 1 1
C C15 0.3779(3) 0.29685(18) 0.14708(9) 0.0449(6) Uani d . 1 1
C C16 0.2445(3) 0.31051(19) 0.15903(10) 0.0517(7) Uani d . 1 1
H H16 0.1919 0.3501 0.1402 0.062 Uiso calc R 1 1
C C17 0.1902(3) 0.2645(2) 0.19928(11) 0.0557(7) Uani d . 1 1
H H17 0.1007 0.2728 0.2083 0.067 Uiso calc R 1 1
C C18 0.2703(3) 0.2067(2) 0.22544(10) 0.0542(7) Uani d . 1 1
C C19 0.4012(3) 0.1897(2) 0.21330(11) 0.0569(7) Uani d . 1 1
H H19 0.4518 0.1480 0.2314 0.068 Uiso calc R 1 1
C C20 0.4558(3) 0.23611(19) 0.17354(10) 0.0518(7) Uani d . 1 1
H H20 0.5450 0.2265 0.1645 0.062 Uiso calc R 1 1
S S1 0.43137(7) 0.53555(5) 0.15106(3) 0.0483(2) Uani d . 1 1
S S2 0.45376(7) 0.35921(5) 0.09885(2) 0.0494(2) Uani d . 1 1
F F1 0.5499(3) 0.83173(15) 0.01607(9) 0.1272(10) Uani d . 1 1
F F2 0.21844(19) 0.16374(13) 0.26576(7) 0.0773(6) Uani d . 1 1
O O1 0.4877(2) 0.55627(14) 0.19840(7) 0.0654(6) Uani d . 1 1
O O2 0.29538(19) 0.50962(14) 0.14719(9) 0.0677(6) Uani d . 1 1
O O3 0.3540(2) 0.39068(16) 0.06534(7) 0.0704(6) Uani d . 1 1
O O4 0.5668(2) 0.30948(14) 0.08134(7) 0.0622(5) Uani d . 1 1
N N1 0.5226(2) 0.44974(14) 0.12742(8) 0.0444(5) Uani d . 1 1

loop_
_atom_site_aniso_label
_atom_site_aniso_U_11
_atom_site_aniso_U_22
_atom_site_aniso_U_33
_atom_site_aniso_U_12
_atom_site_aniso_U_13
_atom_site_aniso_U_23
C1 0.0518(16) 0.0389(14) 0.0604(17) -0.0005(12) 0.0075(13) -0.0049(12)
C2 0.0611(17) 0.0435(16) 0.0574(17) 0.0019(13) 0.0051(14) -0.0018(13)
C3 0.0486(16) 0.0509(17) 0.085(2) 0.0025(14) -0.0022(16) -0.0086(16)
C4 0.064(2) 0.063(2) 0.088(2) -0.0010(17) 0.0044(19) -0.0038(18)
C5 0.081(2) 0.080(2) 0.068(2) 0.006(2) -0.0230(19) 0.0015(18)
C6 0.0580(18) 0.0585(18) 0.0619(18) -0.0002(15) -0.0060(14) 0.0022(14)
C7 0.083(2) 0.0597(19) 0.0573(18) 0.0066(17) 0.0038(16) 0.0049(15)
C8 0.071(2) 0.105(3) 0.112(3) -0.021(2) 0.015(2) 0.003(3)
C9 0.0491(15) 0.0359(13) 0.0502(14) -0.0006(12) 0.0011(12) -0.0053(11)
C10 0.0583(18) 0.0478(16) 0.0653(18) -0.0045(14) -0.0030(15) -0.0058(14)
C11 0.082(2) 0.0494(18) 0.089(3) -0.0206(17) 0.008(2) -0.0050(17)
C12 0.115(3) 0.0473(18) 0.068(2) -0.007(2) 0.017(2) 0.0057(16)
C13 0.109(3) 0.068(2) 0.0487(17) 0.008(2) -0.0091(18) 0.0019(16)
C14 0.0642(18) 0.0571(18) 0.0534(17) -0.0027(15) -0.0054(14) -0.0081(14)
C15 0.0503(15) 0.0404(14) 0.0440(14) -0.0087(12) -0.0049(12) -0.0045(11)
C16 0.0473(15) 0.0484(16) 0.0594(17) -0.0078(13) -0.0102(13) 0.0035(13)
C17 0.0451(15) 0.0568(17) 0.0651(18) -0.0104(14) 0.0022(14) -0.0016(14)
C18 0.0577(18) 0.0554(17) 0.0496(15) -0.0180(14) -0.0034(13) 0.0017(13)
C19 0.0578(18) 0.0541(17) 0.0588(17) -0.0048(14) -0.0106(14) 0.0102(14)
C20 0.0458(15) 0.0510(16) 0.0585(17) -0.0007(13) -0.0005(13) 0.0005(13)
S1 0.0486(4) 0.0448(4) 0.0516(4) 0.0001(3) 0.0086(3) -0.0025(3)
S2 0.0592(4) 0.0494(4) 0.0397(3) -0.0057(3) -0.0004(3) -0.0028(3)
F1 0.209(3) 0.0732(14) 0.0998(17) -0.0283(17) 0.0147(18) 0.0319(13)
F2 0.0742(12) 0.0903(14) 0.0672(11) -0.0198(10) 0.0045(10) 0.0228(10)
O1 0.0839(15) 0.0678(13) 0.0445(11) 0.0104(12) 0.0046(10) -0.0086(9)
O2 0.0462(11) 0.0566(13) 0.1003(17) -0.0017(10) 0.0155(11) 0.0027(11)
O3 0.0764(15) 0.0838(15) 0.0510(11) -0.0119(12) -0.0174(11) 0.0096(11)
O4 0.0746(14) 0.0565(12) 0.0556(12) -0.0007(11) 0.0155(10) -0.0153(10)
N1 0.0429(11) 0.0399(12) 0.0503(12) -0.0012(9) 0.0031(10) -0.0043(10)

loop_
_atom_type_symbol
_atom_type_description
_atom_type_scat_dispersion_real
_atom_type_scat_dispersion_imag
_atom_type_scat_source
C C 0.0033 0.0016 'International Tables Vol C Tables 4.2.6.8 and 6.1.1.4'
H H 0.0000 0.0000 'International Tables Vol C Tables 4.2.6.8 and 6.1.1.4'
N N 0.0061 0.0033 'International Tables Vol C Tables 4.2.6.8 and 6.1.1.4'
O O 0.0106 0.0060 'International Tables Vol C Tables 4.2.6.8 and 6.1.1.4'
F F 0.0171 0.0103 'International Tables Vol C Tables 4.2.6.8 and 6.1.1.4'
S S 0.1246 0.1234 'International Tables Vol C Tables 4.2.6.8 and 6.1.1.4'

loop_
_geom_angle_atom_site_label_1
_geom_angle_atom_site_label_2
_geom_angle_atom_site_label_3
_geom_angle
C2 C1 C6 122.8(3)
C2 C1 N1 120.6(3)
C6 C1 N1 116.6(2)
C1 C2 C3 117.6(3)
C1 C2 C7 121.8(3)
C3 C2 C7 120.6(3)
C4 C3 C2 119.6(3)
C4 C3 C8 119.5(3)
C2 C3 C8 120.8(3)
C3 C4 C5 121.5(3)
C3 C4 H4 119.3
C5 C4 H4 119.3
C6 C5 C4 120.6(3)
C6 C5 H5 119.7
C4 C5 H5 119.7
C5 C6 C1 117.8(3)
C5 C6 H6 121.1
C1 C6 H6 121.1
C2 C7 H7A 109.5
C2 C7 H7B 109.5
H7A C7 H7B 109.5
C2 C7 H7C 109.5
H7A C7 H7C 109.5
H7B C7 H7C 109.5
C3 C8 H8A 109.5
C3 C8 H8B 109.5
H8A C8 H8B 109.5
C3 C8 H8C 109.5
H8A C8 H8C 109.5
H8B C8 H8C 109.5
C10 C9 C14 121.2(3)
C10 C9 S1 119.1(2)
C14 C9 S1 119.7(2)
C11 C10 C9 119.6(3)
C11 C10 H10 120.2
C9 C10 H10 120.2
C12 C11 C10 117.9(3)
C12 C11 H11 121.0
C10 C11 H11 121.0
F1 C12 C11 118.1(4)
F1 C12 C13 118.1(4)
C11 C12 C13 123.8(3)
C12 C13 C14 118.3(3)
C12 C13 H13 120.8
C14 C13 H13 120.8
C13 C14 C9 119.1(3)
C13 C14 H14 120.4
C9 C14 H14 120.4
C20 C15 C16 121.1(3)
C20 C15 S2 118.3(2)
C16 C15 S2 120.5(2)
C17 C16 C15 119.0(3)
C17 C16 H16 120.5
C15 C16 H16 120.5
C18 C17 C16 118.5(3)
C18 C17 H17 120.7
C16 C17 H17 120.7
F2 C18 C17 118.6(3)
F2 C18 C19 117.9(3)
C17 C18 C19 123.5(3)
C18 C19 C20 118.0(3)
C18 C19 H19 121.0
C20 C19 H19 121.0
C19 C20 C15 119.7(3)
C19 C20 H20 120.1
C15 C20 H20 120.1
O2 S1 O1 120.26(14)
O2 S1 N1 106.76(12)
O1 S1 N1 106.45(12)
O2 S1 C9 110.01(13)
O1 S1 C9 107.96(13)
N1 S1 C9 104.21(11)
O3 S2 O4 121.08(13)
O3 S2 N1 108.28(13)
O4 S2 N1 103.57(11)
O3 S2 C15 109.50(13)
O4 S2 C15 108.24(13)
N1 S2 C15 104.92(11)
C1 N1 S1 115.94(17)
C1 N1 S2 120.65(17)
S1 N1 S2 123.10(13)

loop_
_geom_bond_atom_site_label_1
_geom_bond_atom_site_label_2
_geom_bond_distance
C1 C2 1.367(4)
C1 C6 1.414(4)
C1 N1 1.471(4)
C2 C3 1.407(4)
C2 C7 1.476(4)
C3 C4 1.375(5)
C3 C8 1.495(5)
C4 C5 1.378(5)
C4 H4 0.9300
C5 C6 1.361(4)
C5 H5 0.9300
C6 H6 0.9300
C7 H7A 0.9600
C7 H7B 0.9600
C7 H7C 0.9600
C8 H8A 0.9600
C8 H8B 0.9600
C8 H8C 0.9600
C9 C10 1.378(4)
C9 C14 1.379(4)
C9 S1 1.739(3)
C10 C11 1.373(4)
C10 H10 0.9300
C11 C12 1.359(5)
C11 H11 0.9300
C12 F1 1.348(4)
C12 C13 1.362(5)
C13 C14 1.371(4)
C13 H13 0.9300
C14 H14 0.9300
C15 C20 1.377(4)
C15 C16 1.380(4)
C15 S2 1.751(3)
C16 C17 1.380(4)
C16 H16 0.9300
C17 C18 1.358(4)
C17 H17 0.9300
C18 F2 1.350(3)
C18 C19 1.365(4)
C19 C20 1.374(4)
C19 H19 0.9300
C20 H20 0.9300
S1 O2 1.410(2)
S1 O1 1.415(2)
S1 N1 1.678(2)
S2 O3 1.414(2)
S2 O4 1.421(2)
S2 N1 1.681(2)

loop_
_geom_hbond_atom_site_label_D
_geom_hbond_atom_site_label_H
_geom_hbond_atom_site_label_A
_geom_hbond_site_symmetry_A
_geom_hbond_distance_DH
_geom_hbond_distance_HA
_geom_hbond_distance_DA
_geom_hbond_angle_DHA
C8 H8A O2 1_655 0.96 2.57 3.517(5) 170
C19 H19 O1 3_645 0.93 2.39 3.260(4) 157

loop_
_geom_torsion_atom_site_label_1
_geom_torsion_atom_site_label_2
_geom_torsion_atom_site_label_3
_geom_torsion_atom_site_label_4
_geom_torsion
C6 C1 C2 C3 -3.5(4)
N1 C1 C2 C3 173.5(2)
C6 C1 C2 C7 176.0(3)
N1 C1 C2 C7 -6.9(4)
C1 C2 C3 C4 2.3(4)
C7 C2 C3 C4 -177.3(3)
C1 C2 C3 C8 -177.9(3)
C7 C2 C3 C8 2.5(5)
C2 C3 C4 C5 -0.2(5)
C8 C3 C4 C5 -179.9(3)
C3 C4 C5 C6 -0.9(5)
C4 C5 C6 C1 -0.2(5)
C2 C1 C6 C5 2.5(5)
N1 C1 C6 C5 -174.6(3)
C14 C9 C10 C11 -0.7(4)
S1 C9 C10 C11 178.6(2)
C9 C10 C11 C12 -0.8(5)
C10 C11 C12 F1 -178.5(3)
C10 C11 C12 C13 2.4(6)
F1 C12 C13 C14 178.4(3)
C11 C12 C13 C14 -2.5(6)
C12 C13 C14 C9 0.9(5)
C10 C9 C14 C13 0.6(4)
S1 C9 C14 C13 -178.6(2)
C20 C15 C16 C17 2.2(4)
S2 C15 C16 C17 -175.9(2)
C15 C16 C17 C18 -0.5(4)
C16 C17 C18 F2 178.0(2)
C16 C17 C18 C19 -1.8(4)
F2 C18 C19 C20 -177.4(2)
C17 C18 C19 C20 2.4(4)
C18 C19 C20 C15 -0.7(4)
C16 C15 C20 C19 -1.6(4)
S2 C15 C20 C19 176.6(2)
C10 C9 S1 O2 158.3(2)
C14 C9 S1 O2 -22.4(3)
C10 C9 S1 O1 25.3(3)
C14 C9 S1 O1 -155.4(2)
C10 C9 S1 N1 -87.6(2)
C14 C9 S1 N1 91.7(2)
C20 C15 S2 O3 158.7(2)
C16 C15 S2 O3 -23.2(3)
C20 C15 S2 O4 24.8(2)
C16 C15 S2 O4 -157.1(2)
C20 C15 S2 N1 -85.3(2)
C16 C15 S2 N1 92.8(2)
C2 C1 N1 S1 -98.9(3)
C6 C1 N1 S1 78.3(3)
C2 C1 N1 S2 87.2(3)
C6 C1 N1 S2 -95.6(3)
O2 S1 N1 C1 -166.84(19)
O1 S1 N1 C1 -37.2(2)
C9 S1 N1 C1 76.7(2)
O2 S1 N1 S2 6.85(19)
O1 S1 N1 S2 136.46(16)
C9 S1 N1 S2 -109.56(16)
O3 S2 N1 C1 -141.3(2)
O4 S2 N1 C1 -11.6(2)
C15 S2 N1 C1 101.8(2)
O3 S2 N1 S1 45.28(19)
O4 S2 N1 S1 175.00(15)
C15 S2 N1 S1 -71.57(18)

loop_
_cod_related_entry_id
_cod_related_entry_database
_cod_related_entry_code
1 ChemSpider 30658114
